data_7234322
loop_
_publ_author_name
'Kseniya Yu. Maryunina'
'Xiao Zhang'
'Sadafumi Nishihara'
'Katsuya Inoue'
'Vitaly A. Morozov'
'Galina V. Romanenko'
'Victor I. Ovcharenko'

_publ_section_title
;
 A heterospin pressure sensor
;
_journal_name_full 'Journal of Materials Chemistry C'
_journal_page_first 7788
_journal_page_last 7791
_journal_paper_doi 10.1039/C5TC01005E
_journal_volume 3
_journal_year 2015
_chemical_formula_sum 'C21 H19 Cu F12 N4 O6'
_chemical_formula_weight 714.94
_space_group_crystal_system monoclinic
_space_group_IT_number 14
_space_group_name_Hall '-P 2yn'
_space_group_name_H-M_alt 'P 1 21/n 1'
_atom_sites_solution_hydrogens geom
_cell_angle_alpha 90
_cell_angle_beta 108.424(7)
_cell_angle_gamma 90
_cell_formula_units_Z 4
_cell_length_a 12.3044(14)
_cell_length_b 16.188(2)
_cell_length_c 15.6103(18)
_cell_measurement_reflns_used 4143
_cell_measurement_temperature 296(2)
_cell_measurement_theta_max 19.84
_cell_measurement_theta_min 2.24
_cell_volume 2949.9(6)
_computing_cell_refinement 'Bruker SAINT'
_computing_data_collection 'Bruker APEX2'
_computing_data_reduction 'Bruker SAINT'
_computing_molecular_graphics 'Bruker SHELXTL'
_computing_publication_material 'Bruker SHELXTL'
_computing_structure_refinement 'SHELXL-2014/6 (Sheldrick, 2014)'
_computing_structure_solution 'SHELXS-97 (Sheldrick, 2008)'
_diffrn_ambient_temperature 296(2)
_diffrn_measured_fraction_theta_full 1.000
_diffrn_measured_fraction_theta_max 0.983
_diffrn_measurement_device_type 'Bruker APEX-II CCD'
_diffrn_measurement_method '\f and \w scans'
_diffrn_radiation_type MoK\a
_diffrn_radiation_wavelength 0.71073
_diffrn_reflns_av_R_equivalents 0.0778
_diffrn_reflns_av_unetI/netI 0.1193
_diffrn_reflns_Laue_measured_fraction_full 1.000
_diffrn_reflns_Laue_measured_fraction_max 0.983
_diffrn_reflns_limit_h_max 15
_diffrn_reflns_limit_h_min -16
_diffrn_reflns_limit_k_max 21
_diffrn_reflns_limit_k_min -21
_diffrn_reflns_limit_l_max 20
_diffrn_reflns_limit_l_min -20
_diffrn_reflns_number 26464
_diffrn_reflns_point_group_measured_fraction_full 1.000
_diffrn_reflns_point_group_measured_fraction_max 0.983
_diffrn_reflns_theta_full 25.242
_diffrn_reflns_theta_max 28.367
_diffrn_reflns_theta_min 1.849
_exptl_absorpt_coefficient_mu 0.858
_exptl_absorpt_correction_T_max 0.3699
_exptl_absorpt_correction_T_min 0.3190
_exptl_absorpt_correction_type multi-scan
_exptl_absorpt_process_details SADABS
_exptl_crystal_colour dark
_exptl_crystal_density_diffrn 1.610
_exptl_crystal_description prism
_exptl_crystal_F_000 1432
_exptl_crystal_size_max 0.20
_exptl_crystal_size_mid 0.04
_exptl_crystal_size_min 0.03
_refine_diff_density_max 0.441
_refine_diff_density_min -0.356
_refine_diff_density_rms 0.058
_refine_ls_extinction_coef .
_refine_ls_extinction_method none
_refine_ls_goodness_of_fit_ref 0.792
_refine_ls_hydrogen_treatment constr
_refine_ls_matrix_type full
_refine_ls_number_parameters 478
_refine_ls_number_reflns 7255
_refine_ls_number_restraints 0
_refine_ls_restrained_S_all 0.792
_refine_ls_R_factor_all 0.1482
_refine_ls_R_factor_gt 0.0463
_refine_ls_shift/su_max 0.001
_refine_ls_shift/su_mean 0.000
_refine_ls_structure_factor_coef Fsqd
_refine_ls_weighting_details 'w=1/[\s^2^(Fo^2^)+(0.0524P)^2^] where P=(Fo^2^+2Fc^2^)/3'
_refine_ls_weighting_scheme calc
_refine_ls_wR_factor_gt 0.0944
_refine_ls_wR_factor_ref 0.1176
_reflns_Friedel_coverage 0.000
_reflns_Friedel_fraction_full .
_reflns_Friedel_fraction_max .
_reflns_number_gt 2805
_reflns_number_total 7255
_reflns_threshold_expression 'I > 2\s(I)'
_cod_data_source_file J-Mater-Chem-C-2015-3-7788.cif
_cod_data_source_block 295s
_cod_original_sg_symbol_H-M 'P 21/n'
_cod_database_code 7234322
_shelx_space_group_comment
; 
The symmetry employed for this shelxl refinement is uniquely defined 
by the following loop, which should always be used as a source of 
symmetry information in preference to the above space-group names. 
They are only intended as comments. 
;
_shelxl_version_number 2014/6

loop_
_space_group_symop_operation_xyz
'x, y, z'
'-x+1/2, y+1/2, -z+1/2'
'-x, -y, -z'
'x-1/2, -y-1/2, z-1/2'

loop_
_atom_site_label
_atom_site_type_symbol
_atom_site_fract_x
_atom_site_fract_y
_atom_site_fract_z
_atom_site_U_iso_or_equiv
_atom_site_adp_type
_atom_site_occupancy
_atom_site_site_symmetry_order
_atom_site_calc_flag
_atom_site_refinement_flags_posn
_atom_site_refinement_flags_adp
_atom_site_refinement_flags_occupancy
_atom_site_disorder_assembly
_atom_site_disorder_group
Cu Cu 0.67966(3) 0.07307(3) 0.79437(2) 0.05585(16) Uani 1 1 d . . . . .
O1 O 0.54071(17) 0.01545(13) 0.79501(14) 0.0618(6) Uani 1 1 d . . . . .
C1 C 0.3535(5) -0.0334(6) 0.7506(5) 0.1054(17) Uani 1 1 d . . . . .
F1 F 0.3569(12) -0.0184(16) 0.8403(7) 0.148(4) Uani 0.5 1 d . . P A 1
F2 F 0.2539(7) -0.0131(10) 0.7073(13) 0.138(5) Uani 0.5 1 d . . P A 1
F3 F 0.3612(15) -0.1121(9) 0.745(2) 0.194(11) Uani 0.5 1 d . . P A 1
F1A F 0.3839(11) -0.0913(13) 0.7975(14) 0.144(8) Uani 0.5 1 d . . P A 2
F2A F 0.2942(19) 0.0218(10) 0.776(2) 0.192(6) Uani 0.5 1 d . . P A 2
F3A F 0.277(2) -0.059(2) 0.6706(11) 0.267(12) Uani 0.5 1 d . . P A 2
C2 C 0.4496(3) 0.0150(2) 0.7300(3) 0.0641(9) Uani 1 1 d . . . . .
C3 C 0.4280(3) 0.0519(2) 0.6472(3) 0.0780(11) Uani 1 1 d . . . . .
H3A H 0.3546 0.0491 0.6060 0.094 Uiso 1 1 calc R U . . .
C4 C 0.5126(3) 0.0932(2) 0.6231(2) 0.0660(10) Uani 1 1 d . . . . .
C5 C 0.4804(6) 0.1342(5) 0.5289(4) 0.1014(16) Uani 1 1 d . . . . .
F4 F 0.3769(10) 0.1742(12) 0.5067(9) 0.122(4) Uani 0.5 1 d . . P B 1
F5 F 0.5499(11) 0.1971(14) 0.5283(10) 0.135(6) Uani 0.5 1 d . . P B 1
F6 F 0.471(4) 0.0833(11) 0.4655(10) 0.201(13) Uani 0.5 1 d . . P B 1
F4A F 0.403(2) 0.096(2) 0.4721(12) 0.215(12) Uani 0.5 1 d . . P B 2
F5A F 0.462(4) 0.2046(12) 0.5348(10) 0.238(10) Uani 0.5 1 d . . P B 2
F6A F 0.5660(12) 0.1229(19) 0.4969(9) 0.159(5) Uani 0.5 1 d . . P B 2
O2 O 0.61379(18) 0.10410(13) 0.66873(13) 0.0598(6) Uani 1 1 d . . . . .
O3 O 0.81460(17) 0.13430(13) 0.78898(14) 0.0621(6) Uani 1 1 d . . . . .
C6 C 0.9991(4) 0.1888(4) 0.8274(4) 0.0859(13) Uani 1 1 d . . . . .
F7 F 1.104(2) 0.1872(19) 0.8924(18) 0.130(8) Uani 0.5 1 d . . P C 1
F8 F 1.0077(13) 0.1666(12) 0.7546(9) 0.141(8) Uani 0.5 1 d . . P C 1
F9 F 0.9625(9) 0.2742(8) 0.8186(7) 0.093(3) Uani 0.5 1 d . . P C 1
F7A F 1.089(2) 0.2018(17) 0.8933(15) 0.103(5) Uani 0.5 1 d . . P C 2
F8A F 1.0376(15) 0.1339(11) 0.7729(13) 0.124(5) Uani 0.5 1 d . . P C 2
F9A F 0.9745(12) 0.2500(9) 0.7800(12) 0.159(7) Uani 0.5 1 d . . P C 2
C7 C 0.9047(3) 0.1449(2) 0.8536(2) 0.0568(9) Uani 1 1 d . . . . .
C8 C 0.9242(3) 0.1228(2) 0.9422(2) 0.0647(9) Uani 1 1 d . . . . .
H8A H 0.9952 0.1342 0.9841 0.078 Uiso 1 1 calc R U . . .
C9 C 0.8425(3) 0.0843(2) 0.9707(2) 0.0542(9) Uani 1 1 d . . . . .
C10 C 0.8711(3) 0.0658(3) 1.0715(2) 0.0758(11) Uani 1 1 d . . . . .
F10 F 0.9818(2) 0.06154(18) 1.11446(14) 0.1287(10) Uani 1 1 d . . . . .
F11 F 0.8337(2) -0.0075(2) 1.08555(15) 0.1273(9) Uani 1 1 d . . . . .
F12 F 0.8255(3) 0.11822(19) 1.11095(14) 0.1439(12) Uani 1 1 d . . . . .
O4 O 0.74428(17) 0.06182(14) 0.92577(13) 0.0618(6) Uani 1 1 d . . . . .
O1R O 0.8722(3) -0.05760(18) 0.53515(18) 0.1097(10) Uani 1 1 d . . . . .
N2R N 0.9089(3) -0.1305(2) 0.5600(2) 0.0757(9) Uani 1 1 d . . . . .
C3R C 0.9604(4) -0.1840(2) 0.5047(3) 0.0826(12) Uani 1 1 d . . . . .
C4R C 0.8608(4) -0.2083(3) 0.4207(3) 0.1158(16) Uani 1 1 d . . . . .
H4RA H 0.8889 -0.2429 0.3825 0.174 Uiso 1 1 calc R U . . .
H4RB H 0.8040 -0.2377 0.4389 0.174 Uiso 1 1 calc R U . . .
H4RC H 0.8272 -0.1594 0.3883 0.174 Uiso 1 1 calc R U . . .
C5R C 1.0514(4) -0.1355(3) 0.4792(3) 0.139(2) Uani 1 1 d . . . . .
H5RA H 1.0844 -0.1698 0.4437 0.208 Uiso 1 1 calc R U . . .
H5RB H 1.0171 -0.0877 0.4447 0.208 Uiso 1 1 calc R U . . .
H5RC H 1.1101 -0.1183 0.5330 0.208 Uiso 1 1 calc R U . . .
C6R C 1.0063(3) -0.2570(2) 0.5711(2) 0.0705(10) Uani 1 1 d . . . . .
C7R C 0.9906(3) -0.3422(2) 0.5292(3) 0.0967(13) Uani 1 1 d . . . . .
H7RA H 1.0373 -0.3474 0.4904 0.145 Uiso 1 1 calc R U . . .
H7RB H 1.0130 -0.3831 0.5760 0.145 Uiso 1 1 calc R U . . .
H7RC H 0.9116 -0.3501 0.4945 0.145 Uiso 1 1 calc R U . . .
C8R C 1.1293(3) -0.2453(3) 0.6332(3) 0.1266(18) Uani 1 1 d . . . . .
H8RA H 1.1811 -0.2505 0.5986 0.190 Uiso 1 1 calc R U . . .
H8RB H 1.1372 -0.1915 0.6602 0.190 Uiso 1 1 calc R U . . .
H8RC H 1.1468 -0.2866 0.6797 0.190 Uiso 1 1 calc R U . . .
N9R N 0.9341(2) -0.24766(19) 0.63189(18) 0.0583(7) Uani 1 1 d . . . . .
O10R O 0.93214(19) -0.30301(14) 0.69066(16) 0.0739(7) Uani 1 1 d . . . . .
C11R C 0.8908(3) -0.1717(2) 0.6294(2) 0.0535(8) Uani 1 1 d . . . . .
C12R C 0.8368(2) -0.1394(2) 0.69015(19) 0.0493(8) Uani 1 1 d . . . . .
C13R C 0.7985(2) -0.0582(2) 0.6962(2) 0.0569(9) Uani 1 1 d . . . . .
H13A H 0.8030 -0.0156 0.6574 0.068 Uiso 1 1 calc R U . . .
N14R N 0.7556(2) -0.04967(17) 0.76336(17) 0.0567(7) Uani 1 1 d . . . . .
N15R N 0.7641(2) -0.12634(18) 0.80040(16) 0.0531(7) Uani 1 1 d . . . . .
C16R C 0.7223(3) -0.1414(2) 0.8760(2) 0.0749(11) Uani 1 1 d . . . . .
H16A H 0.6921 -0.0911 0.8918 0.112 Uiso 1 1 calc R U . . .
H16B H 0.6631 -0.1825 0.8595 0.112 Uiso 1 1 calc R U . . .
H16C H 0.7842 -0.1606 0.9267 0.112 Uiso 1 1 calc R U . . .
C17R C 0.8119(2) -0.1801(2) 0.7590(2) 0.0528(8) Uani 1 1 d . . . . .
H17A H 0.8261 -0.2356 0.7739 0.063 Uiso 1 1 calc R U . . .

loop_
_atom_site_aniso_label
_atom_site_aniso_U_11
_atom_site_aniso_U_22
_atom_site_aniso_U_33
_atom_site_aniso_U_23
_atom_site_aniso_U_13
_atom_site_aniso_U_12
Cu 0.0513(2) 0.0606(3) 0.0522(2) 0.0000(2) 0.01139(18) -0.0085(2)
O1 0.0532(13) 0.0598(16) 0.0679(14) 0.0046(12) 0.0126(12) -0.0045(12)
C1 0.066(4) 0.104(6) 0.137(6) 0.018(5) 0.019(4) -0.015(3)
F1 0.117(7) 0.210(13) 0.138(8) 0.001(8) 0.068(6) -0.072(8)
F2 0.040(4) 0.163(13) 0.186(15) 0.052(9) -0.001(6) -0.025(5)
F3 0.139(12) 0.073(7) 0.37(3) -0.013(12) 0.075(16) -0.040(7)
F1A 0.102(5) 0.138(16) 0.170(11) 0.097(12) 0.012(7) -0.045(9)
F2A 0.128(11) 0.195(14) 0.30(2) 0.029(14) 0.126(14) -0.024(9)
F3A 0.246(18) 0.33(2) 0.154(10) 0.046(13) -0.040(10) -0.239(18)
C2 0.058(2) 0.049(2) 0.084(3) 0.000(2) 0.020(2) -0.0076(19)
C3 0.058(2) 0.085(3) 0.075(3) 0.008(2) -0.0032(19) -0.008(2)
C4 0.072(2) 0.059(3) 0.056(2) -0.0024(19) 0.005(2) 0.000(2)
C5 0.101(5) 0.111(6) 0.077(4) 0.026(4) 0.007(4) -0.010(4)
F4 0.089(5) 0.140(12) 0.114(6) 0.042(6) 0.001(4) 0.025(5)
F5 0.108(6) 0.163(14) 0.106(6) 0.062(8) -0.009(5) -0.053(8)
F6 0.38(3) 0.150(13) 0.062(7) -0.009(6) 0.057(15) 0.10(2)
F4A 0.186(12) 0.28(3) 0.090(10) 0.053(13) -0.074(9) -0.082(16)
F5A 0.40(3) 0.113(12) 0.175(11) 0.095(10) 0.06(2) 0.08(2)
F6A 0.187(11) 0.231(18) 0.052(5) 0.022(6) 0.029(5) -0.029(10)
O2 0.0623(14) 0.0594(16) 0.0546(13) 0.0004(11) 0.0138(11) -0.0015(12)
O3 0.0551(13) 0.0645(17) 0.0639(14) 0.0010(12) 0.0150(12) -0.0088(12)
C6 0.067(3) 0.097(4) 0.093(4) 0.005(4) 0.023(3) -0.018(3)
F7 0.060(8) 0.176(14) 0.148(13) 0.046(11) 0.027(6) -0.008(6)
F8 0.108(10) 0.25(2) 0.092(8) -0.055(13) 0.066(7) -0.074(12)
F9 0.075(5) 0.088(6) 0.118(5) 0.016(4) 0.031(4) -0.022(5)
F7A 0.042(6) 0.148(11) 0.115(10) -0.028(9) 0.020(6) -0.042(8)
F8A 0.105(7) 0.167(9) 0.124(8) 0.035(6) 0.068(6) 0.022(5)
F9A 0.110(5) 0.121(12) 0.28(2) 0.105(13) 0.106(11) 0.023(7)
C7 0.053(2) 0.047(2) 0.073(2) -0.0072(19) 0.0233(19) -0.0042(17)
C8 0.0462(19) 0.078(3) 0.065(2) -0.008(2) 0.0114(17) -0.0085(18)
C9 0.056(2) 0.052(2) 0.054(2) -0.0122(17) 0.0149(17) 0.0067(18)
C10 0.071(3) 0.089(3) 0.058(2) -0.003(3) 0.008(2) 0.001(3)
F10 0.0809(16) 0.209(3) 0.0740(15) 0.0094(16) -0.0069(13) 0.0034(17)
F11 0.160(2) 0.126(2) 0.0821(16) 0.0304(16) 0.0188(15) -0.012(2)
F12 0.209(3) 0.163(3) 0.0672(15) -0.0050(16) 0.0547(17) 0.084(2)
O4 0.0515(13) 0.0797(18) 0.0529(13) -0.0003(12) 0.0149(11) -0.0088(12)
O1R 0.184(3) 0.061(2) 0.116(2) 0.0196(17) 0.093(2) 0.0084(19)
N2R 0.110(2) 0.046(2) 0.090(2) 0.0032(19) 0.058(2) -0.0048(18)
C3R 0.112(3) 0.061(3) 0.100(3) -0.015(3) 0.071(3) -0.017(2)
C4R 0.158(4) 0.105(4) 0.085(3) -0.011(3) 0.041(3) 0.003(3)
C5R 0.199(5) 0.095(4) 0.186(5) -0.014(3) 0.150(4) -0.042(4)
C6R 0.073(2) 0.060(3) 0.091(3) -0.008(2) 0.045(2) -0.009(2)
C7R 0.133(3) 0.066(3) 0.119(3) -0.011(2) 0.079(3) 0.003(3)
C8R 0.071(3) 0.155(5) 0.164(5) -0.010(4) 0.052(3) -0.008(3)
N9R 0.0625(17) 0.049(2) 0.0674(18) -0.0009(16) 0.0265(14) -0.0062(15)
O10R 0.0932(17) 0.0500(16) 0.0853(17) 0.0116(14) 0.0378(14) 0.0033(13)
C11R 0.059(2) 0.044(2) 0.059(2) -0.0011(19) 0.0216(17) -0.0061(18)
C12R 0.0498(18) 0.043(2) 0.0525(19) -0.0002(17) 0.0129(15) -0.0049(16)
C13R 0.065(2) 0.052(3) 0.055(2) 0.0077(18) 0.0198(17) -0.0044(17)
N14R 0.0617(17) 0.053(2) 0.0569(17) 0.0068(14) 0.0209(14) 0.0031(14)
N15R 0.0627(17) 0.051(2) 0.0499(16) 0.0049(15) 0.0232(13) -0.0040(14)
C16R 0.097(3) 0.072(3) 0.065(2) 0.009(2) 0.039(2) 0.000(2)
C17R 0.059(2) 0.041(2) 0.057(2) -0.0024(17) 0.0164(16) -0.0024(17)

loop_
_atom_type_symbol
_atom_type_description
_atom_type_scat_dispersion_real
_atom_type_scat_dispersion_imag
_atom_type_scat_source
C C 0.0033 0.0016 'International Tables Vol C Tables 4.2.6.8 and 6.1.1.4'
H H 0.0000 0.0000 'International Tables Vol C Tables 4.2.6.8 and 6.1.1.4'
N N 0.0061 0.0033 'International Tables Vol C Tables 4.2.6.8 and 6.1.1.4'
O O 0.0106 0.0060 'International Tables Vol C Tables 4.2.6.8 and 6.1.1.4'
F F 0.0171 0.0103 'International Tables Vol C Tables 4.2.6.8 and 6.1.1.4'
Cu Cu 0.3201 1.2651 'International Tables Vol C Tables 4.2.6.8 and 6.1.1.4'

loop_
_geom_angle_atom_site_label_1
_geom_angle_atom_site_label_2
_geom_angle_atom_site_label_3
_geom_angle
_geom_angle_site_symmetry_1
_geom_angle_site_symmetry_3
O2 Cu O1 92.42(9) . .
O2 Cu O3 85.09(9) . .
O1 Cu O3 177.22(9) . .
O2 Cu O4 170.18(9) . .
O1 Cu O4 90.95(9) . .
O3 Cu O4 91.31(9) . .
O2 Cu N14R 94.50(9) . .
O1 Cu N14R 90.17(9) . .
O3 Cu N14R 91.26(9) . .
O4 Cu N14R 94.72(9) . .
O2 Cu O10R 79.57(8) . 2_656
O1 Cu O10R 82.72(8) . 2_656
O3 Cu O10R 95.59(8) . 2_656
O4 Cu O10R 91.72(9) . 2_656
N14R Cu O10R 170.49(8) . 2_656
C2 O1 Cu 124.1(2) . .
F2 C1 F3 107.9(11) . .
F1A C1 F2A 117.4(13) . .
F1A C1 F3A 108.4(14) . .
F2A C1 F3A 101.3(14) . .
F2 C1 F1 102.1(12) . .
F3 C1 F1 104.9(13) . .
F1A C1 C2 115.0(8) . .
F2 C1 C2 116.4(8) . .
F3 C1 C2 114.5(10) . .
F2A C1 C2 104.9(8) . .
F3A C1 C2 108.7(9) . .
F1 C1 C2 109.7(6) . .
O1 C2 C3 128.2(3) . .
O1 C2 C1 112.6(4) . .
C3 C2 C1 119.2(4) . .
O1 C2 Cu 34.57(14) . .
C3 C2 Cu 93.6(2) . .
C1 C2 Cu 147.2(4) . .
C2 C3 C4 121.8(3) . .
C2 C3 Cu 61.36(19) . .
C4 C3 Cu 60.61(18) . .
C2 C3 H3A 119.1 . .
C4 C3 H3A 119.1 . .
Cu C3 H3A 176.4 . .
O2 C4 C3 128.3(3) . .
O2 C4 C5 113.2(4) . .
C3 C4 C5 118.4(4) . .
O2 C4 Cu 34.27(15) . .
C3 C4 Cu 94.1(2) . .
C5 C4 Cu 147.0(3) . .
F5A C5 F4A 114.8(14) . .
F5A C5 F6A 111.5(16) . .
F4A C5 F6A 100.6(15) . .
F6 C5 F5 113.3(14) . .
F6 C5 F4 105.1(12) . .
F5 C5 F4 100.6(11) . .
F5A C5 C4 109.9(8) . .
F4A C5 C4 111.7(9) . .
F6 C5 C4 113.4(9) . .
F6A C5 C4 107.9(7) . .
F5 C5 C4 111.2(6) . .
F4 C5 C4 112.4(7) . .
C4 O2 Cu 124.7(2) . .
C7 O3 Cu 125.6(2) . .
F9A C6 F7A 110.1(16) . .
F8 C6 F7 109.9(15) . .
F9A C6 F8A 102.3(11) . .
F7A C6 F8A 102.6(16) . .
F8 C6 F9 107.9(12) . .
F7 C6 F9 106.3(14) . .
F9A C6 C7 118.6(7) . .
F8 C6 C7 114.0(8) . .
F7A C6 C7 113.9(11) . .
F7 C6 C7 114.5(12) . .
F8A C6 C7 107.3(10) . .
F9 C6 C7 103.4(6) . .
O3 C7 C8 127.1(3) . .
O3 C7 C6 113.8(3) . .
C8 C7 C6 119.0(3) . .
O3 C7 Cu 33.68(14) . .
C8 C7 Cu 93.6(2) . .
C6 C7 Cu 147.3(3) . .
C9 C8 C7 122.2(3) . .
C9 C8 Cu 60.69(17) . .
C7 C8 Cu 61.54(18) . .
C9 C8 H8A 118.9 . .
C7 C8 H8A 118.9 . .
Cu C8 H8A 177.1 . .
O4 C9 C8 129.1(3) . .
O4 C9 C10 112.9(3) . .
C8 C9 C10 118.0(3) . .
O4 C9 Cu 34.60(14) . .
C8 C9 Cu 94.5(2) . .
C10 C9 Cu 147.5(3) . .
F12 C10 F11 106.8(4) . .
F12 C10 F10 109.3(3) . .
F11 C10 F10 103.2(4) . .
F12 C10 C9 111.8(3) . .
F11 C10 C9 111.7(3) . .
F10 C10 C9 113.5(3) . .
C9 O4 Cu 124.3(2) . .
O1R N2R C11R 124.6(3) . .
O1R N2R C3R 122.1(3) . .
C11R N2R C3R 112.6(3) . .
N2R C3R C5R 109.5(3) . .
N2R C3R C4R 105.8(3) . .
C5R C3R C4R 111.3(3) . .
N2R C3R C6R 100.7(3) . .
C5R C3R C6R 115.1(4) . .
C4R C3R C6R 113.5(3) . .
C3R C4R H4RA 109.5 . .
C3R C4R H4RB 109.5 . .
H4RA C4R H4RB 109.5 . .
C3R C4R H4RC 109.5 . .
H4RA C4R H4RC 109.5 . .
H4RB C4R H4RC 109.5 . .
C3R C5R H5RA 109.5 . .
C3R C5R H5RB 109.5 . .
H5RA C5R H5RB 109.5 . .
C3R C5R H5RC 109.5 . .
H5RA C5R H5RC 109.5 . .
H5RB C5R H5RC 109.5 . .
N9R C6R C7R 110.3(3) . .
N9R C6R C8R 104.6(3) . .
C7R C6R C8R 110.6(3) . .
N9R C6R C3R 100.5(3) . .
C7R C6R C3R 115.8(3) . .
C8R C6R C3R 114.0(3) . .
C6R C7R H7RA 109.5 . .
C6R C7R H7RB 109.5 . .
H7RA C7R H7RB 109.5 . .
C6R C7R H7RC 109.5 . .
H7RA C7R H7RC 109.5 . .
H7RB C7R H7RC 109.5 . .
C6R C8R H8RA 109.5 . .
C6R C8R H8RB 109.5 . .
H8RA C8R H8RB 109.5 . .
C6R C8R H8RC 109.5 . .
H8RA C8R H8RC 109.5 . .
H8RB C8R H8RC 109.5 . .
O10R N9R C11R 124.3(3) . .
O10R N9R C6R 121.9(3) . .
C11R N9R C6R 112.7(3) . .
N9R O10R Cu 139.84(19) . 2_646
N9R C11R N2R 108.2(3) . .
N9R C11R C12R 125.9(3) . .
N2R C11R C12R 125.8(3) . .
C17R C12R C13R 103.5(3) . .
C17R C12R C11R 127.8(3) . .
C13R C12R C11R 128.7(3) . .
N14R C13R C12R 112.1(3) . .
N14R C13R Cu 36.88(16) . .
C12R C13R Cu 148.9(2) . .
N14R C13R H13A 124.0 . .
C12R C13R H13A 124.0 . .
Cu C13R H13A 87.1 . .
C13R N14R N15R 104.2(3) . .
C13R N14R Cu 123.0(2) . .
N15R N14R Cu 132.67(19) . .
C17R N15R N14R 112.2(2) . .
C17R N15R C16R 127.7(3) . .
N14R N15R C16R 120.1(3) . .
N15R C16R H16A 109.5 . .
N15R C16R H16B 109.5 . .
H16A C16R H16B 109.5 . .
N15R C16R H16C 109.5 . .
H16A C16R H16C 109.5 . .
H16B C16R H16C 109.5 . .
N15R C17R C12R 108.0(3) . .
N15R C17R H17A 126.0 . .
C12R C17R H17A 126.0 . .

loop_
_geom_bond_atom_site_label_1
_geom_bond_atom_site_label_2
_geom_bond_distance
_geom_bond_site_symmetry_2
Cu O2 1.937(2) .
Cu O1 1.950(2) .
Cu O3 1.958(2) .
Cu O4 1.960(2) .
Cu N14R 2.311(3) .
Cu O10R 2.485(2) 2_656
O1 C2 1.253(4) .
C1 F1A 1.176(14) .
C1 F2 1.242(12) .
C1 F3 1.283(17) .
C1 F2A 1.291(15) .
C1 F3A 1.371(14) .
C1 F1 1.409(13) .
C1 C2 1.535(6) .
C2 C3 1.371(4) .
C3 C4 1.384(5) .
C3 H3A 0.9300 .
C4 O2 1.236(4) .
C4 C5 1.548(5) .
C5 F5A 1.172(12) .
C5 F4A 1.244(15) .
C5 F6 1.265(16) .
C5 F6A 1.314(13) .
C5 F5 1.332(14) .
C5 F4 1.371(14) .
O3 C7 1.252(3) .
C6 F9A 1.215(15) .
C6 F8 1.228(16) .
C6 F7A 1.269(19) .
C6 F7 1.37(2) .
C6 F8A 1.41(2) .
C6 F9 1.447(16) .
C6 C7 1.524(5) .
C7 C8 1.374(4) .
C8 C9 1.371(4) .
C8 H8A 0.9300 .
C9 O4 1.245(3) .
C9 C10 1.530(5) .
C10 F12 1.278(4) .
C10 F11 1.315(4) .
C10 F10 1.316(4) .
O1R N2R 1.279(4) .
N2R C11R 1.349(4) .
N2R C3R 1.496(4) .
C3R C5R 1.520(5) .
C3R C4R 1.536(5) .
C3R C6R 1.556(5) .
C4R H4RA 0.9600 .
C4R H4RB 0.9600 .
C4R H4RC 0.9600 .
C5R H5RA 0.9600 .
C5R H5RB 0.9600 .
C5R H5RC 0.9600 .
C6R N9R 1.498(4) .
C6R C7R 1.512(5) .
C6R C8R 1.529(5) .
C7R H7RA 0.9600 .
C7R H7RB 0.9600 .
C7R H7RC 0.9600 .
C8R H8RA 0.9600 .
C8R H8RB 0.9600 .
C8R H8RC 0.9600 .
N9R O10R 1.288(3) .
N9R C11R 1.335(4) .
O10R Cu 2.485(2) 2_646
C11R C12R 1.419(4) .
C12R C17R 1.376(4) .
C12R C13R 1.410(4) .
C13R N14R 1.323(3) .
C13R H13A 0.9300 .
N14R N15R 1.359(3) .
N15R C17R 1.328(4) .
N15R C16R 1.448(3) .
C16R H16A 0.9600 .
C16R H16B 0.9600 .
C16R H16C 0.9600 .
C17R H17A 0.9300 .

loop_
_geom_torsion_atom_site_label_1
_geom_torsion_atom_site_label_2
_geom_torsion_atom_site_label_3
_geom_torsion_atom_site_label_4
_geom_torsion
_geom_torsion_site_symmetry_1
_geom_torsion_site_symmetry_2
_geom_torsion_site_symmetry_3
_geom_torsion_site_symmetry_4
Cu O1 C2 C3 1.1(5) . . . .
Cu O1 C2 C1 -178.4(4) . . . .
F1A C1 C2 O1 -34.3(17) . . . .
F2 C1 C2 O1 154.4(15) . . . .
F3 C1 C2 O1 -78.5(17) . . . .
F2A C1 C2 O1 96.3(17) . . . .
F3A C1 C2 O1 -156(2) . . . .
F1 C1 C2 O1 39.1(15) . . . .
F1A C1 C2 C3 146.1(16) . . . .
F2 C1 C2 C3 -25.2(17) . . . .
F3 C1 C2 C3 101.9(17) . . . .
F2A C1 C2 C3 -83.3(18) . . . .
F3A C1 C2 C3 24(2) . . . .
F1 C1 C2 C3 -140.5(13) . . . .
F1A C1 C2 Cu -36(2) . . . .
F2 C1 C2 Cu 152.7(13) . . . .
F3 C1 C2 Cu -80.2(18) . . . .
F2A C1 C2 Cu 94.6(18) . . . .
F3A C1 C2 Cu -158(2) . . . .
F1 C1 C2 Cu 37.5(18) . . . .
O1 C2 C3 C4 3.5(6) . . . .
C1 C2 C3 C4 -177.0(5) . . . .
Cu C2 C3 C4 4.1(4) . . . .
O1 C2 C3 Cu -0.6(3) . . . .
C1 C2 C3 Cu 178.9(5) . . . .
C2 C3 C4 O2 -0.9(6) . . . .
Cu C3 C4 O2 3.2(3) . . . .
C2 C3 C4 C5 -179.0(5) . . . .
Cu C3 C4 C5 -174.9(5) . . . .
C2 C3 C4 Cu -4.1(4) . . . .
O2 C4 C5 F5A -81(3) . . . .
C3 C4 C5 F5A 97(3) . . . .
Cu C4 C5 F5A -73(3) . . . .
O2 C4 C5 F4A 150(2) . . . .
C3 C4 C5 F4A -31(3) . . . .
Cu C4 C5 F4A 158(2) . . . .
O2 C4 C5 F6 105(2) . . . .
C3 C4 C5 F6 -77(2) . . . .
Cu C4 C5 F6 113(2) . . . .
O2 C4 C5 F6A 40.5(18) . . . .
C3 C4 C5 F6A -141.1(16) . . . .
Cu C4 C5 F6A 48(2) . . . .
O2 C4 C5 F5 -24.3(17) . . . .
C3 C4 C5 F5 154.2(15) . . . .
Cu C4 C5 F5 -16(2) . . . .
O2 C4 C5 F4 -136.2(11) . . . .
C3 C4 C5 F4 42.2(13) . . . .
Cu C4 C5 F4 -128.4(11) . . . .
C3 C4 O2 Cu -5.8(5) . . . .
C5 C4 O2 Cu 172.5(4) . . . .
Cu O3 C7 C8 -6.3(5) . . . .
Cu O3 C7 C6 175.0(3) . . . .
F9A C6 C7 O3 45.9(12) . . . .
F8 C6 C7 O3 -40.5(12) . . . .
F7A C6 C7 O3 178.0(16) . . . .
F7 C6 C7 O3 -168.3(15) . . . .
F8A C6 C7 O3 -69.2(9) . . . .
F9 C6 C7 O3 76.4(6) . . . .
F9A C6 C7 C8 -132.9(11) . . . .
F8 C6 C7 C8 140.7(11) . . . .
F7A C6 C7 C8 -0.8(17) . . . .
F7 C6 C7 C8 12.9(16) . . . .
F8A C6 C7 C8 112.0(8) . . . .
F9 C6 C7 C8 -102.4(6) . . . .
F9A C6 C7 Cu 51.0(14) . . . .
F8 C6 C7 Cu -35.4(14) . . . .
F7A C6 C7 Cu -177.0(15) . . . .
F7 C6 C7 Cu -163.2(15) . . . .
F8A C6 C7 Cu -64.1(11) . . . .
F9 C6 C7 Cu 81.5(8) . . . .
O3 C7 C8 C9 0.3(6) . . . .
C6 C7 C8 C9 178.9(4) . . . .
Cu C7 C8 C9 -3.2(3) . . . .
O3 C7 C8 Cu 3.5(3) . . . .
C6 C7 C8 Cu -177.9(4) . . . .
C7 C8 C9 O4 2.0(6) . . . .
Cu C8 C9 O4 -1.3(3) . . . .
C7 C8 C9 C10 -177.4(3) . . . .
Cu C8 C9 C10 179.4(3) . . . .
C7 C8 C9 Cu 3.2(3) . . . .
O4 C9 C10 F12 -78.2(4) . . . .
C8 C9 C10 F12 101.2(4) . . . .
Cu C9 C10 F12 -79.9(6) . . . .
O4 C9 C10 F11 41.4(4) . . . .
C8 C9 C10 F11 -139.2(4) . . . .
Cu C9 C10 F11 39.7(6) . . . .
O4 C9 C10 F10 157.5(3) . . . .
C8 C9 C10 F10 -23.0(5) . . . .
Cu C9 C10 F10 155.9(3) . . . .
C8 C9 O4 Cu 2.2(5) . . . .
C10 C9 O4 Cu -178.4(2) . . . .
O1R N2R C3R C5R 49.9(5) . . . .
C11R N2R C3R C5R -139.4(4) . . . .
O1R N2R C3R C4R -70.1(4) . . . .
C11R N2R C3R C4R 100.7(4) . . . .
O1R N2R C3R C6R 171.6(3) . . . .
C11R N2R C3R C6R -17.7(4) . . . .
N2R C3R C6R N9R 21.2(3) . . . .
C5R C3R C6R N9R 138.8(3) . . . .
C4R C3R C6R N9R -91.4(3) . . . .
N2R C3R C6R C7R 139.9(3) . . . .
C5R C3R C6R C7R -102.5(4) . . . .
C4R C3R C6R C7R 27.3(4) . . . .
N2R C3R C6R C8R -90.1(4) . . . .
C5R C3R C6R C8R 27.5(5) . . . .
C4R C3R C6R C8R 157.3(3) . . . .
C7R C6R N9R O10R 47.5(4) . . . .
C8R C6R N9R O10R -71.5(4) . . . .
C3R C6R N9R O10R 170.2(3) . . . .
C7R C6R N9R C11R -143.7(3) . . . .
C8R C6R N9R C11R 97.3(4) . . . .
C3R C6R N9R C11R -21.1(3) . . . .
C11R N9R O10R Cu 99.4(4) . . . 2_646
C6R N9R O10R Cu -93.2(3) . . . 2_646
O10R N9R C11R N2R 179.4(3) . . . .
C6R N9R C11R N2R 10.9(4) . . . .
O10R N9R C11R C12R 0.5(5) . . . .
C6R N9R C11R C12R -168.0(3) . . . .
O1R N2R C11R N9R 175.7(3) . . . .
C3R N2R C11R N9R 5.2(4) . . . .
O1R N2R C11R C12R -5.4(6) . . . .
C3R N2R C11R C12R -175.9(3) . . . .
N9R C11R C12R C17R -4.5(5) . . . .
N2R C11R C12R C17R 176.8(3) . . . .
N9R C11R C12R C13R 173.8(3) . . . .
N2R C11R C12R C13R -4.9(5) . . . .
C17R C12R C13R N14R 0.8(3) . . . .
C11R C12R C13R N14R -177.8(3) . . . .
C17R C12R C13R Cu -0.8(5) . . . .
C11R C12R C13R Cu -179.5(2) . . . .
C12R C13R N14R N15R -1.1(3) . . . .
Cu C13R N14R N15R 177.5(3) . . . .
C12R C13R N14R Cu -178.57(18) . . . .
C13R N14R N15R C17R 0.9(3) . . . .
Cu N14R N15R C17R 178.10(19) . . . .
C13R N14R N15R C16R -178.7(3) . . . .
Cu N14R N15R C16R -1.5(4) . . . .
N14R N15R C17R C12R -0.5(3) . . . .
C16R N15R C17R C12R 179.1(3) . . . .
C13R C12R C17R N15R -0.2(3) . . . .
C11R C12R C17R N15R 178.5(3) . . . .
